data_7022720
loop_
_publ_author_name
'Gardiner, Michael G.'
'Ho, Curtis C.'
'Mackay, Felicity M.'
'McGuinness, David S.'
'Tucker, Matthew'

_publ_section_title
;
 Selective and adaptable access to N,N'-asymmetrically substituted
 imidazol-2-ylidene bis-NHC ligands: Pd(II) complexes featuring wide
 variation in N-alkyl and aryl steric bulk.
;
_journal_issue 20
_journal_name_full 'Dalton transactions (Cambridge, England : 2003)'
_journal_page_first 7447
_journal_page_last 7457
_journal_paper_doi 10.1039/c3dt32895c
_journal_volume 42
_journal_year 2013
_chemical_formula_sum 'C15 H21 Cl N2'
_chemical_formula_weight 264.79
_chemical_name_systematic
;
?
;
_space_group_IT_number 14
_symmetry_cell_setting monoclinic
_symmetry_Int_Tables_number 14
_symmetry_space_group_name_Hall '-P 2yn'
_symmetry_space_group_name_H-M 'P 1 21/n 1'
_atom_sites_solution_hydrogens geom
_atom_sites_solution_primary direct
_atom_sites_solution_secondary difmap
_audit_creation_method SHELXL-97
_cell_angle_alpha 90.00
_cell_angle_beta 98.33(3)
_cell_angle_gamma 90.00
_cell_formula_units_Z 4
_cell_length_a 8.5500(18)
_cell_length_b 16.6320(13)
_cell_length_c 10.9560(9)
_cell_measurement_reflns_used 23956
_cell_measurement_temperature 100(2)
_cell_measurement_theta_max 28.83
_cell_measurement_theta_min 3.26
_cell_volume 1541.5(4)
_computing_cell_refinement XDS
_computing_data_collection BLU-ICE
_computing_data_reduction XDS
_computing_molecular_graphics
;
'X-SEED (Barbour, 2008) and ORTEPIII (Farrugia, 1998)'
;
_computing_publication_material 'WinGX (Farrugia, 1999)'
_computing_structure_refinement 'SHELXL-97 (Sheldrick, 1997)'
_computing_structure_solution 'SHELXS-97 (Sheldrick, 1990)'
_diffrn_ambient_temperature 100(2)
_diffrn_detector_area_resol_mean 'ADSC Q210'
_diffrn_measured_fraction_theta_full 0.939
_diffrn_measured_fraction_theta_max 0.939
_diffrn_measurement_device_type '3-BM1 Australian Synchrotron'
_diffrn_measurement_method Rotation
_diffrn_radiation_monochromator Si<111>
_diffrn_radiation_source 'synchrotron BM'
_diffrn_radiation_type Synchrotron
_diffrn_radiation_wavelength 0.71090
_diffrn_reflns_av_R_equivalents 0.0361
_diffrn_reflns_av_sigmaI/netI 0.0227
_diffrn_reflns_limit_h_max 11
_diffrn_reflns_limit_h_min -11
_diffrn_reflns_limit_k_max 22
_diffrn_reflns_limit_k_min -22
_diffrn_reflns_limit_l_max 14
_diffrn_reflns_limit_l_min -14
_diffrn_reflns_number 24625
_diffrn_reflns_theta_full 28.83
_diffrn_reflns_theta_max 28.83
_diffrn_reflns_theta_min 3.26
_exptl_absorpt_coefficient_mu 0.234
_exptl_absorpt_correction_type none
_exptl_crystal_colour colourless
_exptl_crystal_density_diffrn 1.141
_exptl_crystal_density_method 'not measured'
_exptl_crystal_description prism
_exptl_crystal_F_000 568
_exptl_crystal_size_max 0.05
_exptl_crystal_size_mid 0.05
_exptl_crystal_size_min 0.05
_refine_diff_density_max 0.435
_refine_diff_density_min -0.239
_refine_diff_density_rms 0.047
_refine_ls_extinction_method none
_refine_ls_goodness_of_fit_ref 1.089
_refine_ls_hydrogen_treatment mixed
_refine_ls_matrix_type full
_refine_ls_number_parameters 166
_refine_ls_number_reflns 3788
_refine_ls_number_restraints 0
_refine_ls_restrained_S_all 1.089
_refine_ls_R_factor_all 0.0486
_refine_ls_R_factor_gt 0.0478
_refine_ls_shift/su_max 0.001
_refine_ls_shift/su_mean 0.000
_refine_ls_structure_factor_coef Fsqd
_refine_ls_weighting_details 'calc w=1/[\s^2^(Fo^2^)+(0.0448P)^2^+0.9059P] where P=(Fo^2^+2Fc^2^)/3'
_refine_ls_weighting_scheme calc
_refine_ls_wR_factor_gt 0.1179
_refine_ls_wR_factor_ref 0.1185
_reflns_number_gt 3685
_reflns_number_total 3788
_reflns_threshold_expression >2sigma(I)
_cod_data_source_file c3dt32895c.txt
_cod_data_source_block d:\as28ch27
_cod_original_sg_symbol_H-M P21/n
_cod_database_code 7022720

loop_
_symmetry_equiv_pos_as_xyz
'x, y, z'
'-x+1/2, y+1/2, -z+1/2'
'-x, -y, -z'
'x-1/2, -y-1/2, z-1/2'

loop_
_atom_site_label
_atom_site_type_symbol
_atom_site_fract_x
_atom_site_fract_y
_atom_site_fract_z
_atom_site_U_iso_or_equiv
_atom_site_adp_type
_atom_site_occupancy
_atom_site_symmetry_multiplicity
_atom_site_calc_flag
_atom_site_refinement_flags
Cl1 Cl 0.41195(4) 0.091500(19) 0.79260(3) 0.02760(12) Uani 1 1 d .
N1 N 0.80427(13) 0.14378(7) 1.18808(10) 0.0232(2) Uani 1 1 d .
N2 N 0.64136(14) 0.13335(7) 1.01916(11) 0.0269(3) Uani 1 1 d .
C1 C 0.70677(16) 0.09375(8) 1.11883(13) 0.0255(3) Uani 1 1 d .
H1 H 0.6875 0.0392 1.1376 0.031 Uiso 1 1 calc R
C2 C 0.79929(17) 0.21825(8) 1.13093(14) 0.0279(3) Uani 1 1 d .
H2 H 0.8560 0.2651 1.1604 0.033 Uiso 1 1 calc R
C3 C 0.69753(18) 0.21087(9) 1.02476(14) 0.0296(3) Uani 1 1 d .
H3 H 0.6700 0.2518 0.9650 0.036 Uiso 1 1 calc R
H1N H 0.566(3) 0.1125(15) 0.953(2) 0.055 Uiso 1 1 d .
C4 C 0.89964(16) 0.12421(8) 1.30491(12) 0.0249(3) Uani 1 1 d .
C5 C 1.04791(17) 0.08904(9) 1.30300(13) 0.0281(3) Uani 1 1 d .
C6 C 1.13856(19) 0.07350(10) 1.41725(15) 0.0337(3) Uani 1 1 d .
H6 H 1.2395 0.0492 1.4201 0.040 Uiso 1 1 calc R
C7 C 1.0836(2) 0.09303(10) 1.52677(15) 0.0375(4) Uani 1 1 d .
H7 H 1.1478 0.0830 1.6036 0.045 Uiso 1 1 calc R
C8 C 0.9364(2) 0.12679(10) 1.52406(14) 0.0358(3) Uani 1 1 d .
H8 H 0.9003 0.1397 1.5997 0.043 Uiso 1 1 calc R
C9 C 0.83861(18) 0.14263(9) 1.41345(13) 0.0293(3) Uani 1 1 d .
C10 C 1.10618(18) 0.06474(10) 1.18371(14) 0.0330(3) Uani 1 1 d .
H10 H 1.0447 0.0961 1.1150 0.040 Uiso 1 1 calc R
C11 C 1.0731(2) -0.02510(11) 1.15831(16) 0.0421(4) Uani 1 1 d .
H11A H 1.1106 -0.0404 1.0812 0.063 Uiso 1 1 calc R
H11B H 0.9592 -0.0351 1.1512 0.063 Uiso 1 1 calc R
H11C H 1.1284 -0.0571 1.2264 0.063 Uiso 1 1 calc R
C12 C 1.2811(2) 0.08226(14) 1.1833(2) 0.0501(5) Uani 1 1 d .
H12A H 1.3114 0.0655 1.1043 0.075 Uiso 1 1 calc R
H12B H 1.3440 0.0525 1.2505 0.075 Uiso 1 1 calc R
H12C H 1.3003 0.1400 1.1950 0.075 Uiso 1 1 calc R
C13 C 0.6732(2) 0.17582(10) 1.41264(15) 0.0363(3) Uani 1 1 d .
H13 H 0.6225 0.1809 1.3248 0.044 Uiso 1 1 calc R
C14 C 0.5737(2) 0.11813(13) 1.4777(2) 0.0470(4) Uani 1 1 d .
H14A H 0.4673 0.1403 1.4761 0.070 Uiso 1 1 calc R
H14B H 0.6231 0.1109 1.5635 0.070 Uiso 1 1 calc R
H14C H 0.5670 0.0661 1.4354 0.070 Uiso 1 1 calc R
C15 C 0.6767(3) 0.25935(13) 1.4717(3) 0.0684(8) Uani 1 1 d .
H15A H 0.5683 0.2791 1.4695 0.103 Uiso 1 1 calc R
H15B H 0.7358 0.2964 1.4259 0.103 Uiso 1 1 calc R
H15C H 0.7281 0.2561 1.5575 0.103 Uiso 1 1 calc R

loop_
_atom_site_aniso_label
_atom_site_aniso_U_11
_atom_site_aniso_U_22
_atom_site_aniso_U_33
_atom_site_aniso_U_23
_atom_site_aniso_U_13
_atom_site_aniso_U_12
Cl1 0.03039(19) 0.02208(17) 0.02693(18) 0.00336(11) -0.00739(12) -0.00128(11)
N1 0.0228(5) 0.0232(5) 0.0240(5) -0.0012(4) 0.0046(4) 0.0008(4)
N2 0.0249(5) 0.0267(6) 0.0284(6) -0.0020(4) 0.0017(4) 0.0017(4)
C1 0.0252(6) 0.0243(6) 0.0272(6) -0.0017(5) 0.0044(5) 0.0005(5)
C2 0.0302(7) 0.0222(6) 0.0311(7) 0.0006(5) 0.0040(5) -0.0002(5)
C3 0.0316(7) 0.0252(6) 0.0319(7) 0.0027(5) 0.0037(5) 0.0032(5)
C4 0.0269(6) 0.0246(6) 0.0229(6) 0.0001(5) 0.0030(5) -0.0040(5)
C5 0.0268(6) 0.0300(7) 0.0273(7) 0.0053(5) 0.0030(5) -0.0028(5)
C6 0.0301(7) 0.0338(7) 0.0348(8) 0.0093(6) -0.0030(6) -0.0060(6)
C7 0.0464(9) 0.0359(8) 0.0267(7) 0.0072(6) -0.0069(6) -0.0157(7)
C8 0.0507(9) 0.0337(8) 0.0230(6) -0.0010(5) 0.0053(6) -0.0126(7)
C9 0.0368(7) 0.0258(6) 0.0266(7) -0.0016(5) 0.0089(5) -0.0060(5)
C10 0.0295(7) 0.0401(8) 0.0308(7) 0.0101(6) 0.0090(6) 0.0085(6)
C11 0.0532(10) 0.0418(9) 0.0331(8) 0.0020(7) 0.0128(7) 0.0135(8)
C12 0.0307(8) 0.0664(13) 0.0560(11) 0.0219(9) 0.0162(8) 0.0125(8)
C13 0.0417(8) 0.0349(8) 0.0358(8) -0.0033(6) 0.0177(6) 0.0002(6)
C14 0.0400(9) 0.0486(10) 0.0542(11) 0.0024(8) 0.0130(8) -0.0115(8)
C15 0.0662(14) 0.0397(10) 0.110(2) -0.0230(12) 0.0501(15) -0.0089(10)

loop_
_atom_type_symbol
_atom_type_description
_atom_type_scat_dispersion_real
_atom_type_scat_dispersion_imag
_atom_type_scat_source
C C 0.0033 0.0016 'International Tables Vol C Tables 4.2.6.8 and 6.1.1.4'
H H 0.0000 0.0000 'International Tables Vol C Tables 4.2.6.8 and 6.1.1.4'
N N 0.0061 0.0033 'International Tables Vol C Tables 4.2.6.8 and 6.1.1.4'
Cl Cl 0.1484 0.1585 'International Tables Vol C Tables 4.2.6.8 and 6.1.1.4'

loop_
_geom_angle_atom_site_label_1
_geom_angle_atom_site_label_2
_geom_angle_atom_site_label_3
_geom_angle
C1 N1 C2 108.96(12)
C1 N1 C4 125.91(12)
C2 N1 C4 125.13(12)
C1 N2 C3 109.02(12)
N2 C1 N1 108.20(12)
C3 C2 N1 106.33(12)
C2 C3 N2 107.49(13)
C5 C4 C9 123.66(13)
C5 C4 N1 118.36(12)
C9 C4 N1 117.97(12)
C6 C5 C4 116.74(14)
C6 C5 C10 120.86(14)
C4 C5 C10 122.34(13)
C7 C6 C5 121.16(15)
C8 C7 C6 120.01(15)
C7 C8 C9 121.87(15)
C8 C9 C4 116.51(14)
C8 C9 C13 121.01(14)
C4 C9 C13 122.46(14)
C5 C10 C12 113.31(15)
C5 C10 C11 109.83(13)
C12 C10 C11 109.87(15)
C9 C13 C14 110.53(15)
C9 C13 C15 111.50(16)
C14 C13 C15 110.57(15)

loop_
_geom_bond_atom_site_label_1
_geom_bond_atom_site_label_2
_geom_bond_distance
N1 C1 1.3341(18)
N1 C2 1.3857(18)
N1 C4 1.4515(17)
N2 C1 1.3275(19)
N2 C3 1.3741(19)
C2 C3 1.353(2)
C4 C5 1.399(2)
C4 C9 1.4000(19)
C5 C6 1.398(2)
C5 C10 1.519(2)
C6 C7 1.389(3)
C7 C8 1.374(3)
C8 C9 1.394(2)
C9 C13 1.517(2)
C10 C12 1.524(2)
C10 C11 1.539(3)
C13 C14 1.525(2)
C13 C15 1.531(3)
